data_7031649
loop_
_publ_author_name
'An, Bing'
'Bai, Yan'
'Wang, Jun-Li'
'Dang, Dong-Bin'

_publ_section_title
;
 Cation-size-controlled assembly of the Ni(Ac)2-1,4-H2NDC system: geminal
 dicationic ionothermal syntheses, crystal structures and magnetic
 properties.
;
_journal_issue 34
_journal_name_full 'Dalton transactions (Cambridge, England : 2003)'
_journal_page_first 12828
_journal_paper_doi 10.1039/c4dt00987h
_journal_volume 43
_journal_year 2014
_chemical_formula_sum 'C74 H70 N8 Ni3 O18'
_chemical_formula_weight 1535.51
_chemical_name_systematic
; 
 ? 
;
_space_group_IT_number 14
_symmetry_cell_setting monoclinic
_symmetry_space_group_name_Hall '-P 2ybc'
_symmetry_space_group_name_H-M 'P 1 21/c 1'
_atom_sites_solution_hydrogens geom
_atom_sites_solution_primary direct
_atom_sites_solution_secondary difmap
_audit_creation_method SHELXL-97
_cell_angle_alpha 90.00
_cell_angle_beta 117.9430(10)
_cell_angle_gamma 90.00
_cell_formula_units_Z 2
_cell_length_a 15.2845(12)
_cell_length_b 14.8122(12)
_cell_length_c 16.9361(17)
_cell_measurement_reflns_used 1472
_cell_measurement_temperature 296(2)
_cell_measurement_theta_max 21.17
_cell_measurement_theta_min 2.75
_cell_volume 3387.3(5)
_computing_cell_refinement 'Bruker SAINT'
_computing_data_collection 'Bruker APEX2'
_computing_data_reduction 'Bruker SAINT'
_computing_molecular_graphics 'Bruker SHELXTL'
_computing_publication_material 'Bruker SHELXTL'
_computing_structure_refinement 'SHELXL-97 (Sheldrick, 2008)'
_computing_structure_solution 'SHELXS-97 (Sheldrick, 2008)'
_diffrn_ambient_temperature 296(2)
_diffrn_measured_fraction_theta_full 0.999
_diffrn_measured_fraction_theta_max 0.999
_diffrn_measurement_device_type 'Bruker APEX-II CCD'
_diffrn_measurement_method '\f and \w scans'
_diffrn_radiation_monochromator graphite
_diffrn_radiation_source 'fine-focus sealed tube'
_diffrn_radiation_type MoK\a
_diffrn_radiation_wavelength 0.71073
_diffrn_reflns_av_R_equivalents 0.0739
_diffrn_reflns_av_sigmaI/netI 0.0896
_diffrn_reflns_limit_h_max 18
_diffrn_reflns_limit_h_min -17
_diffrn_reflns_limit_k_max 17
_diffrn_reflns_limit_k_min -17
_diffrn_reflns_limit_l_max 20
_diffrn_reflns_limit_l_min -12
_diffrn_reflns_number 17088
_diffrn_reflns_theta_full 25.00
_diffrn_reflns_theta_max 25.00
_diffrn_reflns_theta_min 1.93
_exptl_absorpt_coefficient_mu 0.906
_exptl_absorpt_correction_T_max 0.9148
_exptl_absorpt_correction_T_min 0.8325
_exptl_absorpt_correction_type multi-scan
_exptl_crystal_colour green
_exptl_crystal_density_diffrn 1.506
_exptl_crystal_density_method 'not measured'
_exptl_crystal_description block
_exptl_crystal_F_000 1596
_exptl_crystal_size_max 0.21
_exptl_crystal_size_mid 0.11
_exptl_crystal_size_min 0.10
_refine_diff_density_max 0.440
_refine_diff_density_min -0.405
_refine_diff_density_rms 0.080
_refine_ls_extinction_method none
_refine_ls_goodness_of_fit_ref 1.036
_refine_ls_hydrogen_treatment constr
_refine_ls_matrix_type full
_refine_ls_number_parameters 484
_refine_ls_number_reflns 5969
_refine_ls_number_restraints 38
_refine_ls_restrained_S_all 1.034
_refine_ls_R_factor_all 0.0955
_refine_ls_R_factor_gt 0.0489
_refine_ls_shift/su_max 0.000
_refine_ls_shift/su_mean 0.000
_refine_ls_structure_factor_coef Fsqd
_refine_ls_weighting_details 'calc w=1/[\s^2^(Fo^2^)+(0.0288P)^2^+0.0000P] where P=(Fo^2^+2Fc^2^)/3'
_refine_ls_weighting_scheme calc
_refine_ls_wR_factor_gt 0.0872
_refine_ls_wR_factor_ref 0.0976
_reflns_number_gt 3802
_reflns_number_total 5969
_reflns_threshold_expression >2sigma(I)
_cod_data_source_file c4dt00987h2.cif
_cod_data_source_block ddb
_cod_depositor_comments
;
The following automatic conversions were performed:

'_symmetry_cell_setting' value 'Monoclinic' changed to 'monoclinic'
according to
/usr/data/users/saulius/crontab/automatic-downloads/rss-feeds/RSC/lib/dictionaries/cif_core.dic
dictionary named 'cif_core.dic' version 2.4.2 from 2011-04-26.

Automatic conversion script
Id: cif_fix_values 2281 2013-09-26 08:29:07Z andrius 

 Adding full bibliography for 7031646--7031649.cif.
;
_cod_original_sg_symbol_H-M P2(1)/c
_cod_database_code 7031649

loop_
_symmetry_equiv_pos_as_xyz
'x, y, z'
'-x, y+1/2, -z+1/2'
'-x, -y, -z'
'x, -y-1/2, z-1/2'

loop_
_atom_site_label
_atom_site_type_symbol
_atom_site_fract_x
_atom_site_fract_y
_atom_site_fract_z
_atom_site_U_iso_or_equiv
_atom_site_adp_type
_atom_site_occupancy
_atom_site_symmetry_multiplicity
_atom_site_calc_flag
_atom_site_refinement_flags
_atom_site_disorder_assembly
_atom_site_disorder_group
Ni1 Ni -0.23506(3) 0.01619(3) -0.00734(3) 0.01992(14) Uani 1 1 d . . .
Ni2 Ni 0.0000 0.0000 0.0000 0.01885(18) Uani 1 2 d S . .
O1W O -0.15229(15) -0.00170(15) -0.07711(15) 0.0205(6) Uani 1 1 d . . .
H1WB H -0.1711 -0.0589 -0.1085 0.025 Uiso 1 1 calc R . .
H1WA H -0.1708 0.0455 -0.1218 0.025 Uiso 1 1 calc R . .
O1 O -0.3272(2) -0.0857(2) -0.0808(2) 0.0510(9) Uani 1 1 d . . .
O2 O -0.2614(2) -0.1365(2) -0.1643(2) 0.0624(10) Uani 1 1 d . . .
O3 O -0.6738(2) -0.3943(2) -0.4013(2) 0.0531(9) Uani 1 1 d . . .
O4 O -0.7449(2) -0.3675(2) -0.3169(2) 0.0764(13) Uani 1 1 d . . .
C1 C -0.3259(3) -0.1350(3) -0.1396(3) 0.0341(11) Uani 1 1 d . . .
C2 C -0.6764(3) -0.3588(3) -0.3368(3) 0.0389(12) Uani 1 1 d . . .
C3 C -0.4146(3) -0.1969(3) -0.1859(3) 0.0297(10) Uani 1 1 d . . .
C4 C -0.4668(3) -0.1928(3) -0.2763(3) 0.0372(11) Uani 1 1 d . . .
H4A H -0.4454 -0.1549 -0.3076 0.045 Uiso 1 1 calc R . .
C5 C -0.5534(3) -0.2451(3) -0.3235(3) 0.0386(11) Uani 1 1 d . . .
H5A H -0.5882 -0.2409 -0.3855 0.046 Uiso 1 1 calc R . .
C6 C -0.5865(3) -0.3016(3) -0.2796(3) 0.0345(11) Uani 1 1 d . . .
C7 C -0.5335(3) -0.3080(3) -0.1852(3) 0.0326(10) Uani 1 1 d . . .
C8 C -0.5613(4) -0.3679(3) -0.1349(3) 0.0511(13) Uani 1 1 d . . .
H8A H -0.6175 -0.4036 -0.1645 0.061 Uiso 1 1 calc R . .
C9 C -0.5082(4) -0.3735(4) -0.0462(4) 0.0656(16) Uani 1 1 d . . .
H9A H -0.5287 -0.4123 -0.0150 0.079 Uiso 1 1 calc R . .
C10 C -0.4215(4) -0.3217(3) 0.0013(3) 0.0608(15) Uani 1 1 d . . .
H10A H -0.3850 -0.3271 0.0631 0.073 Uiso 1 1 calc R . .
C11 C -0.3919(3) -0.2644(3) -0.0435(3) 0.0431(12) Uani 1 1 d . . .
H11A H -0.3350 -0.2300 -0.0120 0.052 Uiso 1 1 calc R . .
C12 C -0.4456(3) -0.2557(3) -0.1369(3) 0.0307(10) Uani 1 1 d . . .
O5 O -0.00744(18) 0.12221(16) 0.05215(17) 0.0308(7) Uani 1 1 d . . .
O6 O -0.1465(2) 0.12027(18) 0.0656(2) 0.0460(9) Uani 1 1 d . . .
O7 O 0.1532(2) 0.4277(2) 0.4101(2) 0.0500(9) Uani 1 1 d . . .
O8 O 0.00070(18) 0.42979(17) 0.39486(17) 0.0301(7) Uani 1 1 d . . .
C13 C -0.0645(3) 0.1512(2) 0.0804(2) 0.0248(9) Uani 1 1 d . . .
C14 C 0.0635(3) 0.4097(2) 0.3700(3) 0.0257(9) Uani 1 1 d . . .
C15 C -0.0293(3) 0.2312(2) 0.1433(3) 0.0246(9) Uani 1 1 d . . .
C16 C 0.0632(3) 0.2272(2) 0.2142(3) 0.0313(10) Uani 1 1 d . . .
H16A H 0.1073 0.1832 0.2155 0.038 Uiso 1 1 calc R . .
C17 C 0.0931(3) 0.2886(3) 0.2856(3) 0.0325(10) Uani 1 1 d . . .
H17A H 0.1566 0.2846 0.3333 0.039 Uiso 1 1 calc R . .
C18 C 0.0302(3) 0.3541(2) 0.2857(2) 0.0226(9) Uani 1 1 d . . .
C19 C -0.0643(3) 0.3662(2) 0.2091(3) 0.0236(9) Uani 1 1 d . . .
C20 C -0.1290(3) 0.4384(3) 0.2007(3) 0.0314(10) Uani 1 1 d . . .
H20A H -0.1125 0.4783 0.2481 0.038 Uiso 1 1 calc R . .
C21 C -0.2153(3) 0.4497(3) 0.1237(3) 0.0398(11) Uani 1 1 d . . .
H21A H -0.2570 0.4973 0.1191 0.048 Uiso 1 1 calc R . .
C22 C -0.2421(3) 0.3913(3) 0.0515(3) 0.0424(12) Uani 1 1 d . . .
H22A H -0.3001 0.4015 -0.0013 0.051 Uiso 1 1 calc R . .
C23 C -0.1838(3) 0.3195(3) 0.0580(3) 0.0370(11) Uani 1 1 d . . .
H23A H -0.2038 0.2795 0.0104 0.044 Uiso 1 1 calc R . .
C24 C -0.0930(3) 0.3046(2) 0.1363(3) 0.0257(9) Uani 1 1 d . . .
N1 N -0.3230(2) 0.0305(2) 0.0543(2) 0.0273(8) Uani 1 1 d . . .
N2 N -0.3979(2) -0.0033(2) 0.1345(2) 0.0412(9) Uani 1 1 d . . .
N3 N -0.0049(3) -0.1685(3) 0.5877(3) 0.0481(10) Uani 1 1 d . . .
N4 N 0.1307(3) -0.1723(2) 0.7097(3) 0.0455(10) Uani 1 1 d . B .
C25 C -0.3258(3) -0.0255(3) 0.1134(3) 0.0376(11) Uani 1 1 d . . .
H25A H -0.2832 -0.0743 0.1377 0.045 Uiso 1 1 calc R . .
C26 C -0.3976(3) 0.0915(3) 0.0367(3) 0.0372(11) Uani 1 1 d . . .
H26A H -0.4139 0.1399 -0.0028 0.045 Uiso 1 1 calc R . .
C27 C -0.4438(3) 0.0702(3) 0.0858(3) 0.0457(13) Uani 1 1 d . . .
H27A H -0.4970 0.1005 0.0859 0.055 Uiso 1 1 calc R . .
C28 C -0.4214(4) -0.0493(3) 0.1990(3) 0.0602(15) Uani 1 1 d . . .
H28A H -0.4007 -0.1119 0.2042 0.072 Uiso 1 1 calc R . .
H28B H -0.4925 -0.0485 0.1769 0.072 Uiso 1 1 calc R . .
C29 C -0.3723(4) -0.0066(4) 0.2881(4) 0.0820(19) Uani 1 1 d . B .
H29A H -0.3998 -0.0330 0.3241 0.098 Uiso 1 1 calc R . .
H29B H -0.3897 0.0569 0.2808 0.098 Uiso 1 1 calc R . .
C30 C -0.2599(4) -0.0138(4) 0.3404(4) 0.0729(17) Uani 1 1 d D . .
H30A H -0.2337 -0.0187 0.2984 0.088 Uiso 1 1 calc R A 1
H30B H -0.2342 0.0415 0.3742 0.088 Uiso 1 1 calc R A 1
C31 C -0.223(3) -0.0929(10) 0.4042(13) 0.084(5) Uani 0.50 1 d PDU B 1
H31A H -0.2683 -0.1429 0.3786 0.101 Uiso 0.50 1 calc PR B 1
H31B H -0.2227 -0.0760 0.4595 0.101 Uiso 0.50 1 calc PR B 1
C32 C -0.118(3) -0.1252(15) 0.4261(17) 0.081(5) Uani 0.50 1 d PDU B 1
H32A H -0.0718 -0.0751 0.4457 0.098 Uiso 0.50 1 calc PR B 1
H32B H -0.1181 -0.1528 0.3742 0.098 Uiso 0.50 1 calc PR B 1
C31' C -0.227(2) -0.1090(9) 0.3716(12) 0.083(5) Uani 0.50 1 d PDU B 2
H31C H -0.2300 -0.1451 0.3227 0.100 Uiso 0.50 1 calc PR B 2
H31D H -0.2710 -0.1360 0.3920 0.100 Uiso 0.50 1 calc PR B 2
C32' C -0.123(3) -0.1060(13) 0.4471(17) 0.084(5) Uani 0.50 1 d PDU B 2
H32C H -0.1171 -0.0567 0.4868 0.101 Uiso 0.50 1 calc PR B 2
H32D H -0.0779 -0.0936 0.4226 0.101 Uiso 0.50 1 calc PR B 2
C33 C -0.0897(4) -0.1954(4) 0.5024(4) 0.0714(17) Uani 1 1 d D . .
H33A H -0.1467 -0.2054 0.5122 0.086 Uiso 1 1 calc R B 1
H33B H -0.0742 -0.2523 0.4834 0.086 Uiso 1 1 calc R B 1
C34 C -0.0036(5) -0.0949(3) 0.6368(4) 0.0652(16) Uani 1 1 d . . .
H34A H -0.0527 -0.0511 0.6202 0.078 Uiso 1 1 calc R B .
C35 C 0.0808(5) -0.0974(3) 0.7123(4) 0.0653(16) Uani 1 1 d . B .
H35A H 0.1019 -0.0556 0.7586 0.078 Uiso 1 1 calc R . .
C36 C 0.0770(3) -0.2150(3) 0.6339(3) 0.0425(12) Uani 1 1 d . . .
H36A H 0.0940 -0.2686 0.6161 0.051 Uiso 1 1 calc R B .
C37 C 0.2284(4) -0.1987(3) 0.7801(3) 0.0627(15) Uani 1 1 d . . .
H37A H 0.2485 -0.2538 0.7635 0.094 Uiso 1 1 calc R B .
H37B H 0.2255 -0.2077 0.8350 0.094 Uiso 1 1 calc R . .
H37C H 0.2754 -0.1519 0.7882 0.094 Uiso 1 1 calc R . .

loop_
_atom_site_aniso_label
_atom_site_aniso_U_11
_atom_site_aniso_U_22
_atom_site_aniso_U_33
_atom_site_aniso_U_23
_atom_site_aniso_U_13
_atom_site_aniso_U_12
Ni1 0.0162(3) 0.0211(3) 0.0207(3) 0.0001(2) 0.0073(2) 0.0004(2)
Ni2 0.0162(4) 0.0205(4) 0.0190(4) -0.0008(3) 0.0075(3) 0.0001(3)
O1W 0.0189(13) 0.0206(14) 0.0202(14) -0.0010(11) 0.0078(11) 0.0001(11)
O1 0.0427(19) 0.058(2) 0.067(2) -0.0426(19) 0.0381(18) -0.0323(16)
O2 0.043(2) 0.077(2) 0.086(3) -0.053(2) 0.046(2) -0.0345(18)
O3 0.047(2) 0.072(2) 0.048(2) -0.0343(19) 0.0281(18) -0.0355(17)
O4 0.052(2) 0.107(3) 0.091(3) -0.075(2) 0.051(2) -0.050(2)
C1 0.025(2) 0.030(2) 0.043(3) -0.012(2) 0.013(2) -0.0064(19)
C2 0.031(3) 0.037(3) 0.049(3) -0.019(2) 0.019(3) -0.012(2)
C3 0.024(2) 0.027(2) 0.037(3) -0.012(2) 0.013(2) -0.0037(18)
C4 0.035(3) 0.038(3) 0.037(3) -0.009(2) 0.015(2) -0.013(2)
C5 0.033(3) 0.049(3) 0.032(3) -0.011(2) 0.013(2) -0.012(2)
C6 0.023(2) 0.038(3) 0.045(3) -0.024(2) 0.018(2) -0.0101(19)
C7 0.026(2) 0.036(2) 0.039(3) -0.014(2) 0.017(2) -0.0088(19)
C8 0.048(3) 0.051(3) 0.058(4) -0.010(3) 0.029(3) -0.018(3)
C9 0.068(4) 0.068(4) 0.070(4) 0.009(3) 0.040(4) -0.015(3)
C10 0.061(4) 0.078(4) 0.042(3) 0.004(3) 0.023(3) -0.004(3)
C11 0.036(3) 0.046(3) 0.042(3) -0.005(2) 0.014(2) -0.006(2)
C12 0.027(2) 0.033(2) 0.034(3) -0.011(2) 0.015(2) -0.0036(19)
O5 0.0275(16) 0.0253(15) 0.0434(18) -0.0150(13) 0.0197(15) -0.0031(12)
O6 0.0387(19) 0.0503(19) 0.063(2) -0.0371(17) 0.0354(18) -0.0240(15)
O7 0.0304(18) 0.071(2) 0.058(2) -0.0417(18) 0.0283(17) -0.0230(16)
O8 0.0253(16) 0.0412(17) 0.0295(17) -0.0138(13) 0.0177(14) -0.0063(13)
C13 0.026(2) 0.023(2) 0.023(2) -0.0027(18) 0.009(2) -0.0012(18)
C14 0.030(2) 0.021(2) 0.028(2) -0.0047(18) 0.014(2) -0.0050(18)
C15 0.026(2) 0.023(2) 0.032(2) -0.0068(19) 0.019(2) -0.0056(17)
C16 0.028(2) 0.026(2) 0.042(3) -0.012(2) 0.019(2) -0.0001(18)
C17 0.023(2) 0.039(3) 0.035(3) -0.015(2) 0.013(2) -0.0041(19)
C18 0.024(2) 0.021(2) 0.026(2) -0.0119(18) 0.015(2) -0.0105(17)
C19 0.028(2) 0.022(2) 0.028(2) -0.0037(18) 0.019(2) -0.0033(17)
C20 0.035(3) 0.025(2) 0.036(3) -0.006(2) 0.019(2) -0.0026(19)
C21 0.038(3) 0.037(3) 0.049(3) 0.003(2) 0.024(3) 0.012(2)
C22 0.033(3) 0.050(3) 0.035(3) 0.005(2) 0.008(2) 0.009(2)
C23 0.034(3) 0.042(3) 0.030(3) -0.007(2) 0.010(2) -0.001(2)
C24 0.025(2) 0.027(2) 0.029(2) -0.0054(19) 0.017(2) -0.0050(18)
N1 0.0229(19) 0.0313(19) 0.028(2) -0.0031(16) 0.0119(16) -0.0006(15)
N2 0.036(2) 0.054(2) 0.044(2) 0.002(2) 0.0273(19) -0.0046(19)
N3 0.057(3) 0.046(3) 0.046(3) 0.004(2) 0.028(2) 0.008(2)
N4 0.056(3) 0.038(2) 0.053(3) -0.008(2) 0.034(2) -0.005(2)
C25 0.029(2) 0.044(3) 0.044(3) 0.002(2) 0.020(2) 0.004(2)
C26 0.035(3) 0.041(3) 0.040(3) 0.003(2) 0.022(2) 0.008(2)
C27 0.040(3) 0.050(3) 0.054(3) -0.003(3) 0.028(3) 0.009(2)
C28 0.053(3) 0.085(4) 0.062(4) -0.004(3) 0.042(3) -0.017(3)
C29 0.079(4) 0.107(5) 0.074(4) 0.020(4) 0.048(4) 0.005(4)
C30 0.077(4) 0.083(4) 0.067(4) 0.027(3) 0.040(3) 0.018(3)
C31 0.077(5) 0.099(8) 0.077(11) 0.003(8) 0.037(11) 0.014(8)
C32 0.078(5) 0.103(8) 0.072(10) -0.003(9) 0.043(10) 0.012(8)
C31' 0.079(5) 0.095(8) 0.081(11) 0.000(8) 0.040(11) 0.008(8)
C32' 0.077(5) 0.108(8) 0.073(11) 0.004(9) 0.041(10) 0.003(9)
C33 0.069(4) 0.074(4) 0.068(4) 0.017(4) 0.030(4) 0.015(3)
C34 0.086(5) 0.045(3) 0.087(5) 0.004(3) 0.059(4) 0.020(3)
C35 0.096(5) 0.042(3) 0.088(5) -0.019(3) 0.068(4) -0.009(3)
C36 0.050(3) 0.031(3) 0.055(3) 0.001(2) 0.032(3) 0.001(2)
C37 0.054(4) 0.068(4) 0.065(4) -0.007(3) 0.026(3) -0.017(3)

loop_
_atom_type_symbol
_atom_type_description
_atom_type_scat_dispersion_real
_atom_type_scat_dispersion_imag
_atom_type_scat_source
C C 0.0033 0.0016 'International Tables Vol C Tables 4.2.6.8 and 6.1.1.4'
H H 0.0000 0.0000 'International Tables Vol C Tables 4.2.6.8 and 6.1.1.4'
N N 0.0061 0.0033 'International Tables Vol C Tables 4.2.6.8 and 6.1.1.4'
Ni Ni 0.3393 1.1124 'International Tables Vol C Tables 4.2.6.8 and 6.1.1.4'
O O 0.0106 0.0060 'International Tables Vol C Tables 4.2.6.8 and 6.1.1.4'

loop_
_geom_angle_atom_site_label_1
_geom_angle_atom_site_label_2
_geom_angle_atom_site_label_3
_geom_angle
_geom_angle_site_symmetry_1
_geom_angle_site_symmetry_3
O7 Ni1 O3 174.05(12) 2_545 2_454
O7 Ni1 O1 90.20(13) 2_545 .
O3 Ni1 O1 89.26(13) 2_454 .
O7 Ni1 O6 90.87(13) 2_545 .
O3 Ni1 O6 89.53(13) 2_454 .
O1 Ni1 O6 178.29(12) . .
O7 Ni1 N1 87.44(12) 2_545 .
O3 Ni1 N1 86.62(12) 2_454 .
O1 Ni1 N1 87.53(11) . .
O6 Ni1 N1 91.19(11) . .
O7 Ni1 O1W 94.02(10) 2_545 .
O3 Ni1 O1W 91.90(11) 2_454 .
O1 Ni1 O1W 89.42(10) . .
O6 Ni1 O1W 91.84(10) . .
N1 Ni1 O1W 176.62(10) . .
O5 Ni2 O5 180.0 . 3
O5 Ni2 O8 87.16(10) . 4_565
O5 Ni2 O8 92.84(10) 3 4_565
O5 Ni2 O8 92.84(10) . 2_545
O5 Ni2 O8 87.16(10) 3 2_545
O8 Ni2 O8 180.00(17) 4_565 2_545
O5 Ni2 O1W 89.45(9) . 3
O5 Ni2 O1W 90.55(9) 3 3
O8 Ni2 O1W 94.54(9) 4_565 3
O8 Ni2 O1W 85.46(9) 2_545 3
O5 Ni2 O1W 90.55(9) . .
O5 Ni2 O1W 89.45(9) 3 .
O8 Ni2 O1W 85.46(9) 4_565 .
O8 Ni2 O1W 94.54(9) 2_545 .
O1W Ni2 O1W 180.0 3 .
Ni2 O1W Ni1 115.91(11) . .
Ni2 O1W H1WB 108.3 . .
Ni1 O1W H1WB 108.3 . .
Ni2 O1W H1WA 108.3 . .
Ni1 O1W H1WA 108.3 . .
H1WB O1W H1WA 107.4 . .
C1 O1 Ni1 131.1(3) . .
C2 O3 Ni1 131.6(3) . 2_444
O2 C1 O1 126.5(4) . .
O2 C1 C3 118.3(4) . .
O1 C1 C3 115.1(4) . .
O3 C2 O4 125.2(4) . .
O3 C2 C6 114.3(4) . .
O4 C2 C6 120.5(4) . .
C4 C3 C12 120.3(4) . .
C4 C3 C1 117.9(4) . .
C12 C3 C1 121.8(4) . .
C3 C4 C5 120.9(4) . .
C3 C4 H4A 119.5 . .
C5 C4 H4A 119.5 . .
C6 C5 C4 121.0(4) . .
C6 C5 H5A 119.5 . .
C4 C5 H5A 119.5 . .
C5 C6 C7 119.6(4) . .
C5 C6 C2 116.8(4) . .
C7 C6 C2 123.5(4) . .
C6 C7 C8 122.8(4) . .
C6 C7 C12 119.8(4) . .
C8 C7 C12 117.3(4) . .
C9 C8 C7 121.1(5) . .
C9 C8 H8A 119.4 . .
C7 C8 H8A 119.4 . .
C8 C9 C10 121.4(5) . .
C8 C9 H9A 119.3 . .
C10 C9 H9A 119.3 . .
C11 C10 C9 119.6(5) . .
C11 C10 H10A 120.2 . .
C9 C10 H10A 120.2 . .
C10 C11 C12 121.1(4) . .
C10 C11 H11A 119.4 . .
C12 C11 H11A 119.4 . .
C11 C12 C3 122.2(4) . .
C11 C12 C7 119.4(4) . .
C3 C12 C7 118.4(4) . .
C13 O5 Ni2 131.3(2) . .
C13 O6 Ni1 136.0(3) . .
C14 O7 Ni1 133.6(3) . 2
C14 O8 Ni2 136.4(2) . 2
O6 C13 O5 127.9(4) . .
O6 C13 C15 115.0(3) . .
O5 C13 C15 117.1(3) . .
O7 C14 O8 126.2(4) . .
O7 C14 C18 115.4(3) . .
O8 C14 C18 118.3(3) . .
C16 C15 C24 119.6(3) . .
C16 C15 C13 117.7(3) . .
C24 C15 C13 122.3(3) . .
C15 C16 C17 120.9(4) . .
C15 C16 H16A 119.5 . .
C17 C16 H16A 119.5 . .
C18 C17 C16 121.0(4) . .
C18 C17 H17A 119.5 . .
C16 C17 H17A 119.5 . .
C17 C18 C19 119.9(3) . .
C17 C18 C14 117.5(3) . .
C19 C18 C14 122.5(3) . .
C20 C19 C24 118.6(4) . .
C20 C19 C18 123.1(3) . .
C24 C19 C18 118.3(3) . .
C21 C20 C19 120.3(4) . .
C21 C20 H20A 119.8 . .
C19 C20 H20A 119.8 . .
C20 C21 C22 121.3(4) . .
C20 C21 H21A 119.4 . .
C22 C21 H21A 119.4 . .
C23 C22 C21 120.2(4) . .
C23 C22 H22A 119.9 . .
C21 C22 H22A 119.9 . .
C22 C23 C24 121.1(4) . .
C22 C23 H23A 119.4 . .
C24 C23 H23A 119.4 . .
C23 C24 C15 121.9(4) . .
C23 C24 C19 118.5(3) . .
C15 C24 C19 119.6(3) . .
C25 N1 C26 105.1(3) . .
C25 N1 Ni1 125.5(3) . .
C26 N1 Ni1 128.9(3) . .
C27 N2 C25 106.9(4) . .
C27 N2 C28 126.3(4) . .
C25 N2 C28 126.8(4) . .
C36 N3 C34 108.5(4) . .
C36 N3 C33 126.5(4) . .
C34 N3 C33 124.6(5) . .
C36 N4 C35 108.7(5) . .
C36 N4 C37 126.8(4) . .
C35 N4 C37 124.5(5) . .
N1 C25 N2 111.7(4) . .
N1 C25 H25A 124.2 . .
N2 C25 H25A 124.2 . .
C27 C26 N1 109.3(4) . .
C27 C26 H26A 125.4 . .
N1 C26 H26A 125.4 . .
N2 C27 C26 107.0(4) . .
N2 C27 H27A 126.5 . .
C26 C27 H27A 126.5 . .
N2 C28 C29 112.2(4) . .
N2 C28 H28A 109.2 . .
C29 C28 H28A 109.2 . .
N2 C28 H28B 109.2 . .
C29 C28 H28B 109.2 . .
H28A C28 H28B 107.9 . .
C28 C29 C30 117.3(5) . .
C28 C29 H29A 108.0 . .
C30 C29 H29A 108.0 . .
C28 C29 H29B 108.0 . .
C30 C29 H29B 108.0 . .
H29A C29 H29B 107.2 . .
C31' C30 C31 21.9(13) . .
C31' C30 C29 111.5(14) . .
C31 C30 C29 114.5(15) . .
C31' C30 H30A 90.3 . .
C31 C30 H30A 108.6 . .
C29 C30 H30A 108.6 . .
C31' C30 H30B 127.4 . .
C31 C30 H30B 108.6 . .
C29 C30 H30B 108.6 . .
H30A C30 H30B 107.6 . .
C30 C31 C32 115(2) . .
C30 C31 H31A 108.6 . .
C32 C31 H31A 108.6 . .
C30 C31 H31B 108.6 . .
C32 C31 H31B 108.6 . .
H31A C31 H31B 107.6 . .
C31 C32 C33 105(2) . .
C31 C32 H32A 110.7 . .
C33 C32 H32A 110.7 . .
C31 C32 H32B 110.7 . .
C33 C32 H32B 110.7 . .
H32A C32 H32B 108.8 . .
C30 C31' C32' 108(2) . .
C30 C31' H31C 110.0 . .
C32' C31' H31C 110.0 . .
C30 C31' H31D 110.0 . .
C32' C31' H31D 110.0 . .
H31C C31' H31D 108.4 . .
C31' C32' C33 114(3) . .
C31' C32' H32C 108.9 . .
C33 C32' H32C 108.9 . .
C31' C32' H32D 108.9 . .
C33 C32' H32D 108.9 . .
H32C C32' H32D 107.7 . .
N3 C33 C32 114.1(16) . .
N3 C33 C32' 104.3(15) . .
C32 C33 C32' 17.9(16) . .
N3 C33 H33A 108.7 . .
C32 C33 H33A 108.7 . .
C32' C33 H33A 99.7 . .
N3 C33 H33B 108.7 . .
C32 C33 H33B 108.7 . .
C32' C33 H33B 126.6 . .
H33A C33 H33B 107.6 . .
C35 C34 N3 107.2(5) . .
C35 C34 H34A 126.4 . .
N3 C34 H34A 126.4 . .
C34 C35 N4 107.4(5) . .
C34 C35 H35A 126.3 . .
N4 C35 H35A 126.3 . .
N4 C36 N3 108.2(4) . .
N4 C36 H36A 125.9 . .
N3 C36 H36A 125.9 . .
N4 C37 H37A 109.5 . .
N4 C37 H37B 109.5 . .
H37A C37 H37B 109.5 . .
N4 C37 H37C 109.5 . .
H37A C37 H37C 109.5 . .
H37B C37 H37C 109.5 . .

loop_
_geom_bond_atom_site_label_1
_geom_bond_atom_site_label_2
_geom_bond_distance
_geom_bond_site_symmetry_2
Ni1 O7 2.016(3) 2_545
Ni1 O3 2.018(3) 2_454
Ni1 O1 2.041(3) .
Ni1 O6 2.042(3) .
Ni1 N1 2.064(3) .
Ni1 O1W 2.114(2) .
Ni2 O5 2.041(2) .
Ni2 O5 2.041(2) 3
Ni2 O8 2.067(2) 4_565
Ni2 O8 2.067(2) 2_545
Ni2 O1W 2.068(2) 3
Ni2 O1W 2.068(2) .
O1W H1WB 0.9700 .
O1W H1WA 0.9700 .
O1 C1 1.243(5) .
O2 C1 1.239(5) .
O3 C2 1.230(5) .
O3 Ni1 2.018(3) 2_444
O4 C2 1.249(5) .
C1 C3 1.516(5) .
C2 C6 1.515(5) .
C3 C4 1.355(5) .
C3 C12 1.427(5) .
C4 C5 1.414(5) .
C4 H4A 0.9300 .
C5 C6 1.365(5) .
C5 H5A 0.9300 .
C6 C7 1.416(6) .
C7 C8 1.426(6) .
C7 C12 1.430(5) .
C8 C9 1.335(6) .
C8 H8A 0.9300 .
C9 C10 1.411(6) .
C9 H9A 0.9300 .
C10 C11 1.351(6) .
C10 H10A 0.9300 .
C11 C12 1.406(6) .
C11 H11A 0.9300 .
O5 C13 1.251(4) .
O6 C13 1.244(4) .
O7 C14 1.241(4) .
O7 Ni1 2.016(3) 2
O8 C14 1.251(4) .
O8 Ni2 2.067(2) 2
C13 C15 1.514(5) .
C14 C18 1.515(5) .
C15 C16 1.362(5) .
C15 C24 1.425(5) .
C16 C17 1.407(5) .
C16 H16A 0.9300 .
C17 C18 1.367(5) .
C17 H17A 0.9300 .
C18 C19 1.430(5) .
C19 C20 1.419(5) .
C19 C24 1.428(5) .
C20 C21 1.363(5) .
C20 H20A 0.9300 .
C21 C22 1.393(5) .
C21 H21A 0.9300 .
C22 C23 1.358(5) .
C22 H22A 0.9300 .
C23 C24 1.418(5) .
C23 H23A 0.9300 .
N1 C25 1.315(5) .
N1 C26 1.374(5) .
N2 C27 1.347(5) .
N2 C25 1.349(5) .
N2 C28 1.468(5) .
N3 C36 1.317(5) .
N3 C34 1.365(6) .
N3 C33 1.474(6) .
N4 C36 1.317(5) .
N4 C35 1.359(6) .
N4 C37 1.462(5) .
C25 H25A 0.9300 .
C26 C27 1.357(5) .
C26 H26A 0.9300 .
C27 H27A 0.9300 .
C28 C29 1.476(6) .
C28 H28A 0.9700 .
C28 H28B 0.9700 .
C29 C30 1.524(7) .
C29 H29A 0.9700 .
C29 H29B 0.9700 .
C30 C31' 1.506(9) .
C30 C31 1.513(9) .
C30 H30A 0.9700 .
C30 H30B 0.9700 .
C31 C32 1.54(6) .
C31 H31A 0.9700 .
C31 H31B 0.9700 .
C32 C33 1.553(10) .
C32 H32A 0.9700 .
C32 H32B 0.9700 .
C31' C32' 1.51(7) .
C31' H31C 0.9700 .
C31' H31D 0.9700 .
C32' C33 1.563(9) .
C32' H32C 0.9700 .
C32' H32D 0.9700 .
C33 H33A 0.9700 .
C33 H33B 0.9700 .
C34 C35 1.325(7) .
C34 H34A 0.9300 .
C35 H35A 0.9300 .
C36 H36A 0.9300 .
C37 H37A 0.9600 .
C37 H37B 0.9600 .
C37 H37C 0.9600 .
